data_4300596
loop_
_publ_author_name
'Zele\<n\'ak, Vladim\'ir'
'Orend\'a\<cov\'a, Al\<zbeta'
'C\'isa\<rov\'a, Ivana'
'\<Cern\'ak, Juraj'
'Kravchyna, Oxana. V.'
'Park, Ju-Hyun'
'Orend\'a\<c, Martin'
'Anders, Alexander. G.'
'Feher, Alexander'
'Meisel, Mark. W.'

_publ_section_title
;
Magneto-Structural Correlations in Cu(tn)Cl2 (tn = 1,3-diaminopropane): Two-dime
Spatially Anisotropic Triangular Magnet Formed by Hydrogen Bonds
;
_journal_name_full 'Inorganic Chemistry'
_journal_paper_doi 10.1021/ic0516109
_journal_year 2006
_chemical_formula_sum 'C3 H10 Cl2 Cu N2'
_chemical_formula_weight 208.57
_space_group_IT_number 33
_symmetry_cell_setting orthorhombic
_symmetry_space_group_name_Hall 'P 2c -2n'
_symmetry_space_group_name_H-M 'P n a 21'
_cell_angle_alpha 90.00
_cell_angle_beta 90.00
_cell_angle_gamma 90.00
_cell_formula_units_Z 4
_cell_length_a 17.95600(10)
_cell_length_b 6.8950(2)
_cell_length_c 5.7100(5)
_cell_measurement_temperature 150(2)
_cell_volume 706.94(7)
_diffrn_ambient_temperature 150(2)
_exptl_crystal_density_diffrn 1.960
_cod_database_code 4300596

loop_
_symmetry_equiv_pos_as_xyz
'x, y, z'
'-x, -y, z+1/2'
'-x+1/2, y+1/2, z+1/2'
'x+1/2, -y+1/2, z'

loop_
_atom_site_label
_atom_site_type_symbol
_atom_site_fract_x
_atom_site_fract_y
_atom_site_fract_z
_atom_site_U_iso_or_equiv
_atom_site_adp_type
_atom_site_occupancy
_atom_site_symmetry_multiplicity
_atom_site_calc_flag
_atom_site_refinement_flags
_atom_site_disorder_assembly
_atom_site_disorder_group
Cu Cu 0.024445(15) 0.35578(4) 0.00078(19) 0.01746(12) Uani 1 1 d . A .
Cl1 Cl -0.08705(3) 0.18872(8) 0.0015(4) 0.01940(15) Uani 1 1 d . . .
Cl2 Cl -0.03965(3) 0.64929(8) 0.0015(5) 0.01968(15) Uani 1 1 d . . .
N1 N 0.11679(11) 0.5216(3) -0.0026(16) 0.0190(4) Uani 1 1 d D . .
H1 H 0.1206 0.5713 -0.1479 0.023 Uiso 0.63(3) 1 calc PR A 1
H2 H 0.1081 0.6220 0.0942 0.023 Uiso 0.63(3) 1 calc PR A 1
H1' H 0.1109 0.6098 -0.1173 0.023 Uiso 0.37(3) 1 calc PR A 2
H2' H 0.1177 0.5875 0.1334 0.023 Uiso 0.37(3) 1 calc PR A 2
N2 N 0.07815(12) 0.1009(4) -0.0145(14) 0.0195(6) Uani 1 1 d D . .
H9 H 0.0557 0.0228 0.0902 0.023 Uiso 0.63(3) 1 calc PR A 1
H10 H 0.0683 0.0510 -0.1568 0.023 Uiso 0.63(3) 1 calc PR A 1
H9' H 0.0687 0.0375 0.1200 0.023 Uiso 0.37(3) 1 calc PR A 2
H10' H 0.0572 0.0314 -0.1305 0.023 Uiso 0.37(3) 1 calc PR A 2
C1 C 0.1906(5) 0.4449(15) 0.059(2) 0.027(3) Uiso 0.63(3) 1 d PD A 1
H3 H 0.1938 0.4265 0.2267 0.033 Uiso 0.63(3) 1 calc PR A 1
H4 H 0.2287 0.5369 0.0125 0.033 Uiso 0.63(3) 1 calc PR A 1
C2 C 0.2035(6) 0.2549(13) -0.0634(19) 0.034(3) Uiso 0.63(3) 1 d PD A 1
H5 H 0.2560 0.2238 -0.0502 0.041 Uiso 0.63(3) 1 calc PR A 1
H6 H 0.1928 0.2731 -0.2284 0.041 Uiso 0.63(3) 1 calc PR A 1
C3 C 0.1587(3) 0.0775(10) 0.022(2) 0.017(2) Uiso 0.63(3) 1 d PD A 1
H7 H 0.1756 -0.0371 -0.0608 0.020 Uiso 0.63(3) 1 calc PR A 1
H8 H 0.1682 0.0578 0.1877 0.020 Uiso 0.63(3) 1 calc PR A 1
C1' C 0.1926(6) 0.432(2) -0.035(4) 0.019(4) Uiso 0.37(3) 1 d PD A 2
H3' H 0.2298 0.5229 0.0221 0.022 Uiso 0.37(3) 1 calc PR A 2
H4' H 0.2013 0.4138 -0.2009 0.022 Uiso 0.37(3) 1 calc PR A 2
C2' C 0.2036(7) 0.2410(16) 0.088(2) 0.010(4) Uiso 0.37(3) 1 d PD A 2
H5' H 0.2559 0.2057 0.0902 0.012 Uiso 0.37(3) 1 calc PR A 2
H6' H 0.1856 0.2475 0.2478 0.012 Uiso 0.37(3) 1 calc PR A 2
C3' C 0.1594(6) 0.097(2) -0.051(3) 0.027(4) Uiso 0.37(3) 1 d PD A 2
H7' H 0.1692 0.1184 -0.2162 0.032 Uiso 0.37(3) 1 calc PR A 2
H8' H 0.1773 -0.0324 -0.0133 0.032 Uiso 0.37(3) 1 calc PR A 2

loop_
_atom_site_aniso_label
_atom_site_aniso_U_11
_atom_site_aniso_U_22
_atom_site_aniso_U_33
_atom_site_aniso_U_23
_atom_site_aniso_U_13
_atom_site_aniso_U_12
Cu 0.01652(18) 0.01620(18) 0.01967(19) 0.0003(7) 0.0007(5) 0.00163(10)
Cl1 0.0185(3) 0.0203(3) 0.0193(3) -0.0003(12) 0.0014(10) 0.0005(2)
Cl2 0.0257(3) 0.0183(3) 0.0150(3) -0.0004(12) -0.0032(13) 0.0048(2)
N1 0.0220(9) 0.0176(10) 0.0175(10) 0.001(4) -0.004(4) -0.0021(8)
N2 0.0211(10) 0.0186(10) 0.0189(18) -0.003(2) 0.002(2) 0.0025(8)

loop_
_geom_bond_atom_site_label_1
_geom_bond_atom_site_label_2
_geom_bond_distance
_geom_bond_site_symmetry_2
_geom_bond_publ_flag
Cu N2 2.006(2) . ?
Cu N1 2.014(2) . ?
Cu Cl1 2.3098(6) . ?
Cu Cl2 2.3281(6) . ?
N1 C1 1.468(8) . ?
N1 C1' 1.505(10) . ?
N2 C3 1.470(6) . ?
N2 C3' 1.474(11) . ?
C1 C2 1.502(9) . ?
C2 C3 1.543(9) . ?
C1' C2' 1.506(11) . ?
C2' C3' 1.501(11) . ?
